data_2222782
loop_
_publ_author_name
'Graia, Mohsen'
'Ksiksi, Regaya'
'Driss, Ahmed'

_publ_section_title
;
 Nonapiperidinium monohydrogen decavanadate tetranitrate
;
_journal_coeditor_code LH2828
_journal_issue 8
_journal_name_full 'Acta Crystallographica Section E'
_journal_page_first m953
_journal_page_last m954
_journal_paper_doi 10.1107/S1600536809026555
_journal_volume 65
_journal_year 2009
_chemical_formula_iupac '(C5 H12 N)9 [H V10 O28] (N O3)4'
_chemical_formula_moiety '9(C5 H12 N +), H O28 V10 5-, 4(N O3 -)'
_chemical_formula_sum 'C45 H109 N13 O40 V10'
_chemical_formula_weight 1981.85
_chemical_name_systematic
;
Nonapiperidinium monohydrogen decavanadate tetranitrate
;
_space_group_IT_number 2
_symmetry_cell_setting triclinic
_symmetry_space_group_name_Hall '-P 1'
_symmetry_space_group_name_H-M 'P -1'
_atom_sites_solution_hydrogens geom
_atom_sites_solution_primary direct
_atom_sites_solution_secondary difmap
_audit_creation_method SHELXL-97
_cell_angle_alpha 105.858(2)
_cell_angle_beta 110.335(2)
_cell_angle_gamma 92.457(2)
_cell_formula_units_Z 1
_cell_length_a 11.593(2)
_cell_length_b 13.290(2)
_cell_length_c 14.676(2)
_cell_measurement_reflns_used 25
_cell_measurement_temperature 293(2)
_cell_measurement_theta_max 15.17
_cell_measurement_theta_min 11.77
_cell_volume 2015.6(5)
_computing_cell_refinement 'CAD-4 EXPRESS (Duisenberg, 1992; Mac\'i\<cek & Yordanov, 1992)'
_computing_data_collection 'CAD-4 EXPRESS (Duisenberg, 1992; Mac\'i\<cek & Yordanov, 1992)'
_computing_data_reduction 'MolEN (Fair, 1990)'
_computing_molecular_graphics 'DIAMOND (Brandenburg, 1998)'
_computing_publication_material 'publCIF (Westrip, 2009)'
_computing_structure_refinement 'SHELXL97 (Sheldrick, 2008)'
_computing_structure_solution 'SHELXS97 (Sheldrick, 2008)'
_diffrn_ambient_temperature 293(2)
_diffrn_measured_fraction_theta_full 0.998
_diffrn_measured_fraction_theta_max 0.998
_diffrn_measurement_device_type 'Enraf--Nonius CAD-4'
_diffrn_measurement_method \w/2\q
_diffrn_radiation_monochromator graphite
_diffrn_radiation_source 'fine-focus sealed tube'
_diffrn_radiation_type MoK\a
_diffrn_radiation_wavelength 0.71073
_diffrn_reflns_av_R_equivalents 0.0471
_diffrn_reflns_av_sigmaI/netI 0.0351
_diffrn_reflns_limit_h_max 14
_diffrn_reflns_limit_h_min 0
_diffrn_reflns_limit_k_max 16
_diffrn_reflns_limit_k_min -16
_diffrn_reflns_limit_l_max 17
_diffrn_reflns_limit_l_min -18
_diffrn_reflns_number 9193
_diffrn_reflns_theta_full 26.98
_diffrn_reflns_theta_max 26.98
_diffrn_reflns_theta_min 2.29
_diffrn_standards_decay_% 2
_diffrn_standards_interval_time 120
_diffrn_standards_number 2
_exptl_absorpt_coefficient_mu 1.198
_exptl_absorpt_correction_T_max 0.90
_exptl_absorpt_correction_T_min 0.72
_exptl_absorpt_correction_type psi-scan
_exptl_absorpt_process_details '(North et al., 1968)'
_exptl_crystal_colour orange
_exptl_crystal_density_diffrn 1.633
_exptl_crystal_density_method 'not measured'
_exptl_crystal_description hexagone
_exptl_crystal_F_000 1020
_exptl_crystal_size_max .30
_exptl_crystal_size_mid .25
_exptl_crystal_size_min .14
_refine_diff_density_max 0.710
_refine_diff_density_min -0.317
_refine_ls_extinction_method none
_refine_ls_goodness_of_fit_ref 1.040
_refine_ls_hydrogen_treatment constr
_refine_ls_matrix_type full
_refine_ls_number_parameters 598
_refine_ls_number_reflns 8755
_refine_ls_number_restraints 262
_refine_ls_restrained_S_all 1.029
_refine_ls_R_factor_all 0.0738
_refine_ls_R_factor_gt 0.0432
_refine_ls_shift/su_max 0.001
_refine_ls_shift/su_mean 0.000
_refine_ls_structure_factor_coef Fsqd
_refine_ls_weighting_details 'calc w=1/[\s^2^(Fo^2^)+(0.0517P)^2^+1.3683P] where P=(Fo^2^+2Fc^2^)/3'
_refine_ls_weighting_scheme calc
_refine_ls_wR_factor_gt 0.1040
_refine_ls_wR_factor_ref 0.1184
_reflns_number_gt 6099
_reflns_number_total 8755
_reflns_threshold_expression I>2\s(I)
_cod_data_source_file lh2828.cif
_cod_data_source_block I
_cod_depositor_comments
;
The following automatic conversions were performed:
'_symmetry_cell_setting' value 'Triclinic' changed to 'triclinic'
according to '/home/saulius/struct/CIF-dictionaries/cif_core.dic'
dictionary named 'cif_core.dic' version 2.4.1 from 2010-06-29.

Automatic conversion script
Id: cif_fix_enum 1527 2010-12-29 10:47:43Z saulius 

The following automatic conversions were performed:

'_symmetry_cell_setting' value 'Triclinic' changed to 'triclinic'
according to /home/saulius/struct/CIF-dictionaries/cif_core.dic
dictionary named 'cif_core.dic' version 2.4.1 from 2010-06-29.

Automatic conversion script
Id: cif_fix_values 1715 2011-07-08 13:25:40Z adriana 
;
_cod_database_code 2222782
_cod_database_fobs_code 2222782

loop_
_symmetry_equiv_pos_as_xyz
'x, y, z'
'-x, -y, -z'

loop_
_atom_site_type_symbol
_atom_site_label
_atom_site_fract_x
_atom_site_fract_y
_atom_site_fract_z
_atom_site_U_iso_or_equiv
_atom_site_adp_type
_atom_site_calc_flag
_atom_site_refinement_flags
_atom_site_occupancy
_atom_site_disorder_assembly
_atom_site_disorder_group
V V1 0.55004(5) 0.32924(4) 0.57070(4) 0.03398(13) Uani d . 1 . .
V V2 0.65119(4) 0.53839(4) 0.54702(4) 0.03033(12) Uani d . 1 . .
V V3 0.53337(5) 0.33546(4) 0.35568(4) 0.03371(13) Uani d . 1 . .
V V4 0.62554(5) 0.54954(4) 0.33350(4) 0.03911(14) Uani d . 1 . .
V V5 0.34440(5) 0.46252(4) 0.24253(4) 0.03735(14) Uani d . 1 . .
O O1 0.64328(19) 0.38796(15) 0.50197(15) 0.0347(5) Uani d . 1 . .
O O2 0.75038(19) 0.56505(17) 0.66911(15) 0.0381(5) Uani d . 1 . .
O O3 0.73307(19) 0.56874(17) 0.48006(16) 0.0398(5) Uani d . 1 . .
O O4 0.63901(19) 0.40224(17) 0.31868(16) 0.0402(5) Uani d . 1 . .
O O5 0.5792(2) 0.67820(17) 0.38378(16) 0.0405(5) Uani d . 1 . .
O O6 0.4801(2) 0.50774(18) 0.21948(15) 0.0442(5) Uani d . 1 . .
O O7 0.39219(19) 0.33201(16) 0.24371(15) 0.0384(5) Uani d . 1 . .
O O8 0.33299(19) 0.60716(17) 0.30494(15) 0.0388(5) Uani d . 1 . .
O O9 0.2324(2) 0.4357(2) 0.13345(16) 0.0544(6) Uani d . 1 . .
O O10 0.7271(2) 0.5810(2) 0.29078(19) 0.0591(7) Uani d . 1 . .
O O11 0.5568(2) 0.21462(17) 0.32664(17) 0.0479(6) Uani d . 1 . .
O O12 0.5744(2) 0.20838(17) 0.54415(18) 0.0493(6) Uani d . 1 . .
O O13 0.50819(17) 0.49809(15) 0.59153(14) 0.0329(4) Uani d . 1 . .
O O14 0.41649(19) 0.32453(16) 0.43204(15) 0.0377(5) Uani d . 1 . .
N NO1 0.0877(6) 0.0576(4) 0.2869(3) 0.0928(15) Uani d . 1 . .
O ON1 0.0314(4) 0.0356(4) 0.1946(3) 0.1313(17) Uani d . 1 . .
O ON2 0.0455(4) 0.0246(3) 0.3412(3) 0.1027(12) Uani d . 1 . .
O ON3 0.1908(5) 0.1153(3) 0.3274(3) 0.1214(17) Uani d . 1 . .
N NO2A 0.7294(9) 0.2038(8) -0.0230(6) 0.067(4) Uani d PD 0.50 A 1
O ON4A 0.6735(8) 0.1750(5) 0.0262(5) 0.081(2) Uani d PD 0.50 A 1
O ON5A 0.8303(11) 0.2627(12) 0.0230(8) 0.118(6) Uani d PD 0.50 A 1
O ON6A 0.6819(10) 0.1762(6) -0.1164(5) 0.095(3) Uani d PD 0.50 A 1
N NO2B 0.3155(9) 0.7704(8) 0.0289(7) 0.069(3) Uani d PD 0.50 B 2
O ON4B 0.3787(7) 0.7673(7) -0.0239(5) 0.088(2) Uani d PD 0.50 B 2
O ON5B 0.2040(8) 0.7800(15) -0.0057(10) 0.111(5) Uani d PD 0.50 B 2
O ON6B 0.3636(8) 0.7675(8) 0.1167(5) 0.097(3) Uani d PD 0.50 B 2
N NC1 0.1785(3) 0.7091(2) 0.1898(2) 0.0501(7) Uani d D 1 . .
H HC1A 0.2326 0.6740 0.2251 0.060 Uiso calc R 1 . .
H HC1B 0.2150 0.7357 0.1546 0.060 Uiso calc R 1 . .
C C11 0.1520(4) 0.7977(3) 0.2628(3) 0.0617(10) Uani d D 1 . .
H H11A 0.0981 0.8390 0.2259 0.074 Uiso calc R 1 . .
H H11B 0.2291 0.8438 0.3095 0.074 Uiso calc R 1 . .
C C12 0.0900(4) 0.7552(4) 0.3221(4) 0.0780(13) Uani d D 1 . .
H H12A 0.0693 0.8134 0.3672 0.094 Uiso calc R 1 . .
H H12B 0.1472 0.7196 0.3639 0.094 Uiso calc R 1 . .
C C13 -0.0280(4) 0.6778(4) 0.2506(5) 0.0964(17) Uani d D 1 . .
H H13A -0.0632 0.6474 0.2899 0.116 Uiso calc R 1 . .
H H13B -0.0890 0.7150 0.2142 0.116 Uiso calc R 1 . .
C C14 0.0021(4) 0.5903(4) 0.1746(4) 0.0895(16) Uani d D 1 . .
H H14A 0.0558 0.5485 0.2109 0.107 Uiso calc R 1 . .
H H14B -0.0743 0.5440 0.1268 0.107 Uiso calc R 1 . .
C C15 0.0651(4) 0.6333(3) 0.1166(3) 0.0719(12) Uani d D 1 . .
H H15A 0.0878 0.5758 0.0723 0.086 Uiso calc R 1 . .
H H15B 0.0087 0.6690 0.0743 0.086 Uiso calc R 1 . .
N NC2 0.7900(3) 0.2878(2) 0.2361(2) 0.0481(7) Uani d D 1 . .
H HC2A 0.7548 0.2636 0.1675 0.058 Uiso calc R 1 . .
H HC2B 0.7356 0.3223 0.2592 0.058 Uiso calc R 1 . .
C C21 0.8144(4) 0.1962(3) 0.2766(3) 0.0592(10) Uani d D 1 . .
H H21A 0.8686 0.1558 0.2485 0.071 Uiso calc R 1 . .
H H21B 0.7367 0.1501 0.2561 0.071 Uiso calc R 1 . .
C C22 0.8749(4) 0.2352(3) 0.3914(3) 0.0674(11) Uani d D 1 . .
H H22A 0.8949 0.1753 0.4166 0.081 Uiso calc R 1 . .
H H22B 0.8167 0.2687 0.4193 0.081 Uiso calc R 1 . .
C C23 0.9934(4) 0.3139(3) 0.4281(4) 0.0705(12) Uani d D 1 . .
H H23A 1.0562 0.2785 0.4080 0.085 Uiso calc R 1 . .
H H23B 1.0257 0.3423 0.5020 0.085 Uiso calc R 1 . .
C C24 0.9644(4) 0.4038(3) 0.3813(3) 0.0666(11) Uani d D 1 . .
H H24A 0.9089 0.4438 0.4079 0.080 Uiso calc R 1 . .
H H24B 1.0409 0.4512 0.4010 0.080 Uiso calc R 1 . .
C C25 0.9051(4) 0.3631(3) 0.2668(3) 0.0665(11) Uani d D 1 . .
H H25A 0.8849 0.4217 0.2396 0.080 Uiso calc R 1 . .
H H25B 0.9626 0.3277 0.2392 0.080 Uiso calc R 1 . .
N NC3 0.2756(3) 0.1265(2) 0.5400(2) 0.0582(8) Uani d D 1 . .
H HC3A 0.3266 0.1885 0.5636 0.070 Uiso calc R 1 . .
H HC3B 0.2239 0.1196 0.4758 0.070 Uiso calc R 1 . .
C C31 0.3514(4) 0.0395(3) 0.5372(3) 0.0701(12) Uani d D 1 . .
H H31A 0.3995 0.0433 0.4955 0.084 Uiso calc R 1 . .
H H31B 0.2971 -0.0282 0.5069 0.084 Uiso calc R 1 . .
C C32 0.4371(4) 0.0478(4) 0.6429(4) 0.0754(13) Uani d D 1 . .
H H32A 0.4980 0.1113 0.6696 0.091 Uiso calc R 1 . .
H H32B 0.4814 -0.0126 0.6407 0.091 Uiso calc R 1 . .
C C33 0.3668(5) 0.0516(4) 0.7133(4) 0.0879(15) Uani d D 1 . .
H H33A 0.4257 0.0642 0.7825 0.105 Uiso calc R 1 . .
H H33B 0.3151 -0.0162 0.6927 0.105 Uiso calc R 1 . .
C C34 0.2857(5) 0.1383(4) 0.7110(4) 0.0842(14) Uani d D 1 . .
H H34A 0.2358 0.1340 0.7512 0.101 Uiso calc R 1 . .
H H34B 0.3385 0.2067 0.7418 0.101 Uiso calc R 1 . .
C C35 0.2012(4) 0.1296(4) 0.6038(4) 0.0799(14) Uani d D 1 . .
H H35A 0.1405 0.0658 0.5758 0.096 Uiso calc R 1 . .
H H35B 0.1568 0.1898 0.6045 0.096 Uiso calc R 1 . .
N NC4 0.2310(4) 0.1475(3) 0.1487(3) 0.0796(11) Uani d D 1 . .
H HC4A 0.2795 0.2109 0.1827 0.096 Uiso calc R 1 . .
H HC4B 0.1871 0.1355 0.1856 0.096 Uiso calc R 1 . .
C C41 0.1427(5) 0.1505(4) 0.0468(5) 0.111(2) Uani d D 1 . .
H H41A 0.0856 0.0843 0.0122 0.133 Uiso calc R 1 . .
H H41B 0.0943 0.2073 0.0568 0.133 Uiso calc R 1 . .
C C42 0.2114(6) 0.1669(5) -0.0166(5) 0.114(2) Uani d D 1 . .
H H42A 0.2619 0.2364 0.0150 0.137 Uiso calc R 1 . .
H H42B 0.1526 0.1651 -0.0830 0.137 Uiso calc R 1 . .
C C43 0.2948(6) 0.0835(5) -0.0303(4) 0.119(2) Uani d D 1 . .
H H43A 0.3442 0.1007 -0.0669 0.143 Uiso calc R 1 . .
H H43B 0.2441 0.0150 -0.0701 0.143 Uiso calc R 1 . .
C C44 0.3815(5) 0.0786(5) 0.0750(4) 0.0982(17) Uani d D 1 . .
H H44A 0.4276 0.0200 0.0655 0.118 Uiso calc R 1 . .
H H44B 0.4409 0.1434 0.1102 0.118 Uiso calc R 1 . .
C C45 0.3101(5) 0.0651(4) 0.1384(4) 0.0896(16) Uani d D 1 . .
H H45A 0.2585 -0.0038 0.1075 0.108 Uiso calc R 1 . .
H H45B 0.3676 0.0678 0.2056 0.108 Uiso calc R 1 . .
N NC5 0.4959 0.6247(10) 0.0557(12) 0.074(4) Uani d PDU 0.32 C -1
H HC5A 0.4993 0.6110 0.1133 0.089 Uiso calc PR 0.32 C -1
H HC5B 0.4890 0.6935 0.0644 0.089 Uiso calc PR 0.32 C -1
C C51 0.3848 0.5597(14) -0.0301(17) 0.070(6) Uani d PDU 0.32 C -1
H H51A 0.3801 0.5738 -0.0926 0.084 Uiso calc PR 0.32 C -1
H H51B 0.3104 0.5774 -0.0173 0.084 Uiso calc PR 0.32 C -1
C C52 0.3927 0.4430(15) -0.0415(18) 0.054(5) Uani d PDU 0.32 C -1
H H52A 0.3941 0.4273 0.0196 0.065 Uiso calc PR 0.32 C -1
H H52B 0.3219 0.3988 -0.0993 0.065 Uiso calc PR 0.32 C -1
C C53 0.5118 0.4239(9) -0.0582(11) 0.051(3) Uani d PDU 0.32 C -1
H H53A 0.5073 0.4388 -0.1203 0.061 Uiso calc PR 0.32 C -1
H H53B 0.5198 0.3497 -0.0678 0.061 Uiso calc PR 0.32 C -1
C C54 0.6266 0.4906(16) 0.0293(16) 0.063(5) Uani d PDU 0.32 C -1
H H54A 0.6338 0.4759 0.0920 0.075 Uiso calc PR 0.32 C -1
H H54B 0.7008 0.4749 0.0151 0.075 Uiso calc PR 0.32 C -1
C C55 0.6128 0.6047(15) 0.0395(16) 0.068(5) Uani d PDU 0.32 C -1
H H55A 0.6830 0.6503 0.0968 0.081 Uiso calc PR 0.32 C -1
H H55B 0.6108 0.6200 -0.0219 0.081 Uiso calc PR 0.32 C -1
N NC6 0.493(2) 0.5751(14) -0.0322(17) 0.061(5) Uani d PDU 0.18 D -2
H HC6A 0.4901 0.6450 -0.0147 0.073 Uiso calc PR 0.18 D -2
H HC6B 0.4911 0.5541 -0.0964 0.073 Uiso calc PR 0.18 D -2
C C61 0.383(2) 0.519(2) -0.029(3) 0.067(8) Uani d PDU 0.18 D -2
H H61A 0.3071 0.5352 -0.0734 0.080 Uiso calc PR 0.18 D -2
H H61B 0.3835 0.5401 0.0403 0.080 Uiso calc PR 0.18 D -2
C C62 0.389(3) 0.402(2) -0.064(2) 0.055(7) Uani d PDU 0.18 D -2
H H62A 0.3159 0.3613 -0.0652 0.066 Uiso calc PR 0.18 D -2
H H62B 0.3897 0.3813 -0.1321 0.066 Uiso calc PR 0.18 D -2
C C63 0.505(3) 0.3777(17) 0.0089(19) 0.061(5) Uani d PDU 0.18 D -2
H H63A 0.5076 0.3023 -0.0104 0.073 Uiso calc PR 0.18 D -2
H H63B 0.5062 0.4006 0.0779 0.073 Uiso calc PR 0.18 D -2
C C64 0.617(3) 0.438(2) 0.003(3) 0.072(8) Uani d PDU 0.18 D -2
H H64A 0.6942 0.4223 0.0473 0.087 Uiso calc PR 0.18 D -2
H H64B 0.6150 0.4160 -0.0661 0.087 Uiso calc PR 0.18 D -2
C C65 0.611(2) 0.555(2) 0.038(3) 0.058(9) Uani d PDU 0.18 D -2
H H65A 0.6132 0.5762 0.1071 0.070 Uiso calc PR 0.18 D -2
H H65B 0.6811 0.5952 0.0359 0.070 Uiso calc PR 0.18 D -2

loop_
_atom_site_aniso_label
_atom_site_aniso_U_11
_atom_site_aniso_U_22
_atom_site_aniso_U_33
_atom_site_aniso_U_12
_atom_site_aniso_U_13
_atom_site_aniso_U_23
V1 0.0360(3) 0.0331(3) 0.0323(3) 0.0080(2) 0.0090(2) 0.0139(2)
V2 0.0313(3) 0.0305(3) 0.0285(2) 0.0043(2) 0.0100(2) 0.0095(2)
V3 0.0336(3) 0.0355(3) 0.0308(3) 0.0096(2) 0.0113(2) 0.0085(2)
V4 0.0404(3) 0.0491(3) 0.0362(3) 0.0076(2) 0.0195(2) 0.0192(2)
V5 0.0390(3) 0.0440(3) 0.0252(2) 0.0100(2) 0.0059(2) 0.0120(2)
O1 0.0392(11) 0.0362(11) 0.0318(10) 0.0157(9) 0.0136(9) 0.0136(9)
O2 0.0321(11) 0.0453(12) 0.0323(11) 0.0086(9) 0.0066(9) 0.0113(9)
O3 0.0334(11) 0.0506(13) 0.0406(12) 0.0092(10) 0.0163(9) 0.0183(10)
O4 0.0382(12) 0.0498(13) 0.0379(11) 0.0129(10) 0.0202(10) 0.0131(10)
O5 0.0437(12) 0.0438(12) 0.0401(12) 0.0048(10) 0.0172(10) 0.0206(10)
O6 0.0491(13) 0.0581(14) 0.0289(11) 0.0119(11) 0.0156(10) 0.0171(10)
O7 0.0400(12) 0.0407(12) 0.0281(10) 0.0099(9) 0.0086(9) 0.0057(9)
O8 0.0384(12) 0.0450(12) 0.0325(11) 0.0125(9) 0.0073(9) 0.0180(9)
O9 0.0534(15) 0.0671(16) 0.0293(11) 0.0154(12) 0.0007(10) 0.0125(11)
O10 0.0555(15) 0.0805(18) 0.0568(15) 0.0059(13) 0.0327(13) 0.0307(14)
O11 0.0520(14) 0.0419(13) 0.0459(13) 0.0170(11) 0.0162(11) 0.0085(10)
O12 0.0586(15) 0.0373(12) 0.0521(14) 0.0147(11) 0.0158(12) 0.0196(11)
O13 0.0334(11) 0.0424(11) 0.0284(10) 0.0150(9) 0.0135(9) 0.0157(9)
O14 0.0408(12) 0.0439(12) 0.0348(11) 0.0174(10) 0.0160(9) 0.0180(9)
NO1 0.134(4) 0.092(3) 0.064(3) 0.068(3) 0.041(3) 0.030(3)
ON1 0.117(3) 0.198(5) 0.060(2) 0.044(3) 0.014(2) 0.033(3)
ON2 0.116(3) 0.110(3) 0.095(3) 0.043(2) 0.049(3) 0.035(2)
ON3 0.186(5) 0.098(3) 0.058(2) -0.006(3) 0.024(3) 0.022(2)
NO2A 0.110(12) 0.045(6) 0.053(6) 0.020(7) 0.033(8) 0.019(4)
ON4A 0.142(7) 0.053(4) 0.055(4) 0.003(4) 0.048(4) 0.013(3)
ON5A 0.111(8) 0.157(15) 0.083(7) -0.008(7) 0.033(6) 0.039(8)
ON6A 0.178(10) 0.057(4) 0.051(4) 0.002(5) 0.045(5) 0.017(3)
NO2B 0.088(7) 0.056(7) 0.063(6) 0.012(5) 0.031(5) 0.017(4)
ON4B 0.111(6) 0.091(6) 0.073(5) 0.003(5) 0.051(4) 0.023(4)
ON5B 0.093(10) 0.119(13) 0.104(10) 0.026(9) 0.025(8) 0.024(8)
ON6B 0.116(7) 0.116(7) 0.060(5) -0.001(6) 0.030(4) 0.035(5)
NC1 0.0494(17) 0.0560(18) 0.0535(17) 0.0200(14) 0.0160(14) 0.0325(15)
C11 0.057(2) 0.055(2) 0.066(3) 0.0146(18) 0.015(2) 0.0149(19)
C12 0.073(3) 0.093(3) 0.076(3) 0.024(3) 0.039(3) 0.021(3)
C13 0.057(3) 0.110(4) 0.133(5) 0.014(3) 0.049(3) 0.037(4)
C14 0.055(3) 0.075(3) 0.121(4) -0.004(2) 0.022(3) 0.019(3)
C15 0.065(3) 0.066(3) 0.060(3) 0.017(2) 0.000(2) 0.011(2)
NC2 0.0444(16) 0.0531(17) 0.0442(16) 0.0118(13) 0.0191(13) 0.0071(13)
C21 0.051(2) 0.047(2) 0.073(3) 0.0094(17) 0.020(2) 0.0117(19)
C22 0.056(2) 0.070(3) 0.074(3) 0.015(2) 0.011(2) 0.035(2)
C23 0.045(2) 0.065(3) 0.082(3) 0.0108(19) 0.005(2) 0.019(2)
C24 0.043(2) 0.053(2) 0.085(3) 0.0018(17) 0.010(2) 0.011(2)
C25 0.063(3) 0.066(3) 0.084(3) 0.013(2) 0.041(2) 0.026(2)
NC3 0.0533(19) 0.0462(17) 0.0531(18) -0.0058(14) 0.0070(15) -0.0004(14)
C31 0.073(3) 0.052(2) 0.078(3) 0.009(2) 0.035(2) 0.001(2)
C32 0.080(3) 0.066(3) 0.093(3) 0.027(2) 0.037(3) 0.036(3)
C33 0.112(4) 0.071(3) 0.103(4) 0.017(3) 0.051(3) 0.047(3)
C34 0.105(4) 0.086(3) 0.083(3) 0.023(3) 0.056(3) 0.030(3)
C35 0.066(3) 0.076(3) 0.105(4) 0.012(2) 0.047(3) 0.018(3)
NC4 0.067(2) 0.054(2) 0.111(3) -0.0089(18) 0.025(2) 0.027(2)
C41 0.063(3) 0.074(4) 0.149(6) -0.007(3) -0.009(4) 0.028(4)
C42 0.119(5) 0.084(4) 0.097(4) 0.003(4) -0.013(4) 0.032(3)
C43 0.145(6) 0.105(5) 0.066(3) 0.008(4) 0.012(4) 0.002(3)
C44 0.095(4) 0.091(4) 0.088(4) 0.022(3) 0.020(3) 0.012(3)
C45 0.087(4) 0.060(3) 0.093(4) 0.006(3) 0.004(3) 0.018(3)
NC5 0.090(8) 0.066(8) 0.049(7) 0.001(6) 0.019(6) 0.002(8)
C51 0.069(8) 0.056(10) 0.072(11) 0.005(7) 0.024(7) 0.002(9)
C52 0.060(7) 0.056(9) 0.038(11) -0.016(8) 0.014(8) 0.009(10)
C53 0.071(7) 0.045(7) 0.039(6) 0.010(5) 0.019(5) 0.020(6)
C54 0.051(7) 0.083(12) 0.048(10) 0.000(8) 0.015(7) 0.017(12)
C55 0.083(8) 0.069(9) 0.041(9) -0.022(8) 0.020(7) 0.010(8)
NC6 0.084(11) 0.044(9) 0.061(11) 0.015(9) 0.037(9) 0.012(9)
C61 0.057(10) 0.040(13) 0.055(16) -0.019(10) -0.010(12) -0.015(14)
C62 0.083(11) 0.046(12) 0.037(13) -0.008(11) 0.033(9) 0.003(12)
C63 0.100(14) 0.047(11) 0.038(11) 0.012(10) 0.042(9) -0.005(10)
C64 0.075(11) 0.058(14) 0.068(17) 0.006(12) 0.009(12) 0.018(13)
C65 0.061(10) 0.059(12) 0.041(17) -0.007(12) 0.022(12) -0.006(16)

loop_
_atom_type_symbol
_atom_type_description
_atom_type_scat_dispersion_real
_atom_type_scat_dispersion_imag
_atom_type_scat_source
C C 0.0033 0.0016 'International Tables Vol C Tables 4.2.6.8 and 6.1.1.4'
H H 0.0000 0.0000 'International Tables Vol C Tables 4.2.6.8 and 6.1.1.4'
N N 0.0061 0.0033 'International Tables Vol C Tables 4.2.6.8 and 6.1.1.4'
O O 0.0106 0.0060 'International Tables Vol C Tables 4.2.6.8 and 6.1.1.4'
V V 0.3005 0.5294 'International Tables Vol C Tables 4.2.6.8 and 6.1.1.4'

loop_
_geom_angle_atom_site_label_1
_geom_angle_atom_site_label_2
_geom_angle_atom_site_label_3
_geom_angle_site_symmetry_1
_geom_angle_site_symmetry_3
_geom_angle
_geom_angle_publ_flag
O12 V1 O8 . 2_666 104.18(11) ?
O12 V1 O5 . 2_666 101.89(11) ?
O8 V1 O5 2_666 2_666 95.28(10) ?
O12 V1 O1 . . 100.96(11) ?
O8 V1 O1 2_666 . 92.68(9) ?
O5 V1 O1 2_666 . 153.11(9) ?
O12 V1 O14 . . 99.69(10) ?
O8 V1 O14 2_666 . 155.02(9) ?
O5 V1 O14 2_666 . 86.82(9) ?
O1 V1 O14 . . 75.51(8) ?
O12 V1 O13 . . 174.38(10) ?
O8 V1 O13 2_666 . 80.74(8) ?
O5 V1 O13 2_666 . 80.13(8) ?
O1 V1 O13 . . 75.87(7) ?
O14 V1 O13 . . 75.10(7) ?
O12 V1 V3 . . 90.74(9) ?
O8 V1 V3 2_666 . 130.72(7) ?
O5 V1 V3 2_666 . 127.63(7) ?
O1 V1 V3 . . 38.07(6) ?
O14 V1 V3 . . 40.83(6) ?
O13 V1 V3 . . 83.92(5) ?
O2 V2 O3 . . 107.57(11) ?
O2 V2 O1 . . 99.52(9) ?
O3 V2 O1 . . 97.77(10) ?
O2 V2 O14 . 2_666 95.78(9) ?
O3 V2 O14 . 2_666 94.86(10) ?
O1 V2 O14 . 2_666 156.18(9) ?
O2 V2 O13 . . 88.43(9) ?
O3 V2 O13 . . 163.72(9) ?
O1 V2 O13 . . 82.11(8) ?
O14 V2 O13 2_666 . 80.16(8) ?
O2 V2 O13 . 2_666 165.82(9) ?
O3 V2 O13 . 2_666 86.29(9) ?
O1 V2 O13 . 2_666 81.06(8) ?
O14 V2 O13 2_666 2_666 79.69(8) ?
O13 V2 O13 . 2_666 77.59(8) ?
O2 V2 V5 . 2_666 39.01(7) ?
O3 V2 V5 . 2_666 146.50(8) ?
O1 V2 V5 . 2_666 92.17(6) ?
O14 V2 V5 2_666 2_666 88.30(6) ?
O13 V2 V5 . 2_666 49.42(5) ?
O13 V2 V5 2_666 2_666 126.97(6) ?
O2 V2 V4 . . 144.46(8) ?
O3 V2 V4 . . 36.99(7) ?
O1 V2 V4 . . 90.73(6) ?
O14 V2 V4 2_666 . 87.29(6) ?
O13 V2 V4 . . 126.83(5) ?
O13 V2 V4 2_666 . 49.30(5) ?
V5 V2 V4 2_666 . 174.76(2) ?
O11 V3 O4 . . 103.86(11) ?
O11 V3 O7 . . 101.51(11) ?
O4 V3 O7 . . 95.26(10) ?
O11 V3 O1 . . 100.88(10) ?
O4 V3 O1 . . 92.61(9) ?
O7 V3 O1 . . 153.70(9) ?
O11 V3 O14 . . 99.32(11) ?
O4 V3 O14 . . 155.65(9) ?
O7 V3 O14 . . 87.27(9) ?
O1 V3 O14 . . 75.62(8) ?
O11 V3 O13 . 2_666 173.84(10) ?
O4 V3 O13 . 2_666 81.88(8) ?
O7 V3 O13 . 2_666 79.94(8) ?
O1 V3 O13 . 2_666 76.38(7) ?
O14 V3 O13 . 2_666 74.71(8) ?
O11 V3 V1 . . 90.45(9) ?
O4 V3 V1 . . 130.59(7) ?
O7 V3 V1 . . 128.29(7) ?
O1 V3 V1 . . 37.99(6) ?
O14 V3 V1 . . 41.02(6) ?
O13 V3 V1 2_666 . 84.03(5) ?
O11 V3 V5 . . 133.84(8) ?
O4 V3 V5 . . 83.23(7) ?
O7 V3 V5 . . 32.56(6) ?
O1 V3 V5 . . 124.61(6) ?
O14 V3 V5 . . 86.12(6) ?
O13 V3 V5 2_666 . 48.29(5) ?
V1 V3 V5 . . 119.61(2) ?
O10 V4 O6 . . 103.65(12) ?
O10 V4 O5 . . 103.03(12) ?
O6 V4 O5 . . 92.59(10) ?
O10 V4 O4 . . 100.98(12) ?
O6 V4 O4 . . 88.62(10) ?
O5 V4 O4 . . 154.94(9) ?
O10 V4 O3 . . 101.07(11) ?
O6 V4 O3 . . 154.99(9) ?
O5 V4 O3 . . 85.48(9) ?
O4 V4 O3 . . 82.99(9) ?
O10 V4 O13 . 2_666 174.85(11) ?
O6 V4 O13 . 2_666 81.17(8) ?
O5 V4 O13 . 2_666 78.32(8) ?
O4 V4 O13 . 2_666 77.15(8) ?
O3 V4 O13 . 2_666 74.01(8) ?
O10 V4 V2 . . 131.42(10) ?
O6 V4 V2 . . 124.76(7) ?
O5 V4 V2 . . 80.44(7) ?
O4 V4 V2 . . 78.37(6) ?
O3 V4 V2 . . 30.36(6) ?
O13 V4 V2 2_666 . 43.65(5) ?
O10 V4 V5 . . 136.23(10) ?
O6 V4 V5 . . 32.60(7) ?
O5 V4 V5 . . 85.55(7) ?
O4 V4 V5 . . 82.07(7) ?
O3 V4 V5 . . 122.51(6) ?
O13 V4 V5 2_666 . 48.57(5) ?
V2 V4 V5 . . 92.184(19) ?
O9 V5 O6 . . 103.89(12) ?
O9 V5 O7 . . 102.81(11) ?
O6 V5 O7 . . 93.08(10) ?
O9 V5 O8 . . 101.31(11) ?
O6 V5 O8 . . 89.64(10) ?
O7 V5 O8 . . 154.30(9) ?
O9 V5 O2 . 2_666 100.73(11) ?
O6 V5 O2 . 2_666 155.14(9) ?
O7 V5 O2 . 2_666 84.73(9) ?
O8 V5 O2 . 2_666 82.19(9) ?
O9 V5 O13 . 2_666 174.15(11) ?
O6 V5 O13 . 2_666 81.70(8) ?
O7 V5 O13 . 2_666 78.39(8) ?
O8 V5 O13 . 2_666 76.73(8) ?
O2 V5 O13 2_666 2_666 73.60(7) ?
O9 V5 V2 . 2_666 131.76(10) ?
O6 V5 V2 . 2_666 124.20(7) ?
O7 V5 V2 . 2_666 80.10(6) ?
O8 V5 V2 . 2_666 77.28(6) ?
O2 V5 V2 2_666 2_666 31.04(6) ?
O13 V5 V2 2_666 2_666 42.56(5) ?
O9 V5 V4 . . 136.76(10) ?
O6 V5 V4 . . 32.90(7) ?
O7 V5 V4 . . 86.10(7) ?
O8 V5 V4 . . 82.40(7) ?
O2 V5 V4 2_666 . 122.33(6) ?
O13 V5 V4 2_666 . 48.80(5) ?
V2 V5 V4 2_666 . 91.317(19) ?
O9 V5 V3 . . 135.45(9) ?
O6 V5 V3 . . 81.46(7) ?
O7 V5 V3 . . 32.87(6) ?
O8 V5 V3 . . 123.11(6) ?
O2 V5 V3 2_666 . 83.46(6) ?
O13 V5 V3 2_666 . 46.42(5) ?
V2 V5 V3 2_666 . 63.252(17) ?
V4 V5 V3 . . 60.646(19) ?
V2 O1 V1 . . 106.75(9) ?
V2 O1 V3 . . 107.80(9) ?
V1 O1 V3 . . 103.94(10) ?
V2 O2 V5 . 2_666 109.95(11) ?
V2 O3 V4 . . 112.65(11) ?
V3 O4 V4 . . 114.73(10) ?
V1 O5 V4 2_666 . 115.14(11) ?
V5 O6 V4 . . 114.50(11) ?
V5 O7 V3 . . 114.57(11) ?
V1 O8 V5 2_666 . 115.62(10) ?
V2 O13 V2 . 2_666 102.41(8) ?
V2 O13 V3 . 2_666 96.58(8) ?
V2 O13 V3 2_666 2_666 91.23(7) ?
V2 O13 V1 . . 91.44(7) ?
V2 O13 V1 2_666 . 95.85(8) ?
V3 O13 V1 2_666 . 167.94(9) ?
V2 O13 V5 . 2_666 88.02(7) ?
V2 O13 V5 2_666 2_666 169.33(10) ?
V3 O13 V5 2_666 2_666 85.29(7) ?
V1 O13 V5 . 2_666 86.00(6) ?
V2 O13 V4 . 2_666 170.19(9) ?
V2 O13 V4 2_666 2_666 87.06(7) ?
V3 O13 V4 2_666 2_666 85.64(6) ?
V1 O13 V4 . 2_666 84.98(7) ?
V5 O13 V4 2_666 2_666 82.63(6) ?
V2 O14 V3 2_666 . 106.17(9) ?
V2 O14 V1 2_666 . 107.18(9) ?
V3 O14 V1 . . 98.15(9) ?
ON1 NO1 ON2 . . 122.1(7) ?
ON1 NO1 ON3 . . 119.3(6) ?
ON2 NO1 ON3 . . 118.7(5) ?
ON6A NO2A ON5A . . 120.8(8) ?
ON6A NO2A ON4A . . 119.7(7) ?
ON5A NO2A ON4A . . 119.5(7) ?
ON6B NO2B ON4B . . 120.1(7) ?
ON6B NO2B ON5B . . 119.9(8) ?
ON4B NO2B ON5B . . 120.0(8) ?
C11 NC1 C15 . . 113.1(3) ?
C11 NC1 HC1A . . 109.0 ?
C15 NC1 HC1A . . 109.0 ?
C11 NC1 HC1B . . 109.0 ?
C15 NC1 HC1B . . 109.0 ?
HC1A NC1 HC1B . . 107.8 ?
NC1 C11 C12 . . 110.0(3) ?
NC1 C11 H11A . . 109.7 ?
C12 C11 H11A . . 109.7 ?
NC1 C11 H11B . . 109.7 ?
C12 C11 H11B . . 109.7 ?
H11A C11 H11B . . 108.2 ?
C11 C12 C13 . . 110.9(4) ?
C11 C12 H12A . . 109.5 ?
C13 C12 H12A . . 109.5 ?
C11 C12 H12B . . 109.5 ?
C13 C12 H12B . . 109.5 ?
H12A C12 H12B . . 108.0 ?
C14 C13 C12 . . 109.9(4) ?
C14 C13 H13A . . 109.7 ?
C12 C13 H13A . . 109.7 ?
C14 C13 H13B . . 109.7 ?
C12 C13 H13B . . 109.7 ?
H13A C13 H13B . . 108.2 ?
C15 C14 C13 . . 112.1(4) ?
C15 C14 H14A . . 109.2 ?
C13 C14 H14A . . 109.2 ?
C15 C14 H14B . . 109.2 ?
C13 C14 H14B . . 109.2 ?
H14A C14 H14B . . 107.9 ?
NC1 C15 C14 . . 109.4(4) ?
NC1 C15 H15A . . 109.8 ?
C14 C15 H15A . . 109.8 ?
NC1 C15 H15B . . 109.8 ?
C14 C15 H15B . . 109.8 ?
H15A C15 H15B . . 108.3 ?
C25 NC2 C21 . . 112.5(3) ?
C25 NC2 HC2A . . 109.1 ?
C21 NC2 HC2A . . 109.1 ?
C25 NC2 HC2B . . 109.1 ?
C21 NC2 HC2B . . 109.1 ?
HC2A NC2 HC2B . . 107.8 ?
NC2 C21 C22 . . 109.9(3) ?
NC2 C21 H21A . . 109.7 ?
C22 C21 H21A . . 109.7 ?
NC2 C21 H21B . . 109.7 ?
C22 C21 H21B . . 109.7 ?
H21A C21 H21B . . 108.2 ?
C21 C22 C23 . . 111.9(4) ?
C21 C22 H22A . . 109.2 ?
C23 C22 H22A . . 109.2 ?
C21 C22 H22B . . 109.2 ?
C23 C22 H22B . . 109.2 ?
H22A C22 H22B . . 107.9 ?
C22 C23 C24 . . 109.4(3) ?
C22 C23 H23A . . 109.8 ?
C24 C23 H23A . . 109.8 ?
C22 C23 H23B . . 109.8 ?
C24 C23 H23B . . 109.8 ?
H23A C23 H23B . . 108.2 ?
C25 C24 C23 . . 111.8(3) ?
C25 C24 H24A . . 109.3 ?
C23 C24 H24A . . 109.3 ?
C25 C24 H24B . . 109.3 ?
C23 C24 H24B . . 109.3 ?
H24A C24 H24B . . 107.9 ?
NC2 C25 C24 . . 109.4(3) ?
NC2 C25 H25A . . 109.8 ?
C24 C25 H25A . . 109.8 ?
NC2 C25 H25B . . 109.8 ?
C24 C25 H25B . . 109.8 ?
H25A C25 H25B . . 108.2 ?
C35 NC3 C31 . . 114.1(4) ?
C35 NC3 HC3A . . 108.7 ?
C31 NC3 HC3A . . 108.7 ?
C35 NC3 HC3B . . 108.7 ?
C31 NC3 HC3B . . 108.7 ?
HC3A NC3 HC3B . . 107.6 ?
NC3 C31 C32 . . 110.0(3) ?
NC3 C31 H31A . . 109.7 ?
C32 C31 H31A . . 109.7 ?
NC3 C31 H31B . . 109.7 ?
C32 C31 H31B . . 109.7 ?
H31A C31 H31B . . 108.2 ?
C31 C32 C33 . . 111.6(4) ?
C31 C32 H32A . . 109.3 ?
C33 C32 H32A . . 109.3 ?
C31 C32 H32B . . 109.3 ?
C33 C32 H32B . . 109.3 ?
H32A C32 H32B . . 108.0 ?
C32 C33 C34 . . 111.2(4) ?
C32 C33 H33A . . 109.4 ?
C34 C33 H33A . . 109.4 ?
C32 C33 H33B . . 109.4 ?
C34 C33 H33B . . 109.4 ?
H33A C33 H33B . . 108.0 ?
C35 C34 C33 . . 112.0(4) ?
C35 C34 H34A . . 109.2 ?
C33 C34 H34A . . 109.2 ?
C35 C34 H34B . . 109.2 ?
C33 C34 H34B . . 109.2 ?
H34A C34 H34B . . 107.9 ?
NC3 C35 C34 . . 109.5(4) ?
NC3 C35 H35A . . 109.8 ?
C34 C35 H35A . . 109.8 ?
NC3 C35 H35B . . 109.8 ?
C34 C35 H35B . . 109.8 ?
H35A C35 H35B . . 108.2 ?
C45 NC4 C41 . . 112.1(4) ?
C45 NC4 HC4A . . 109.2 ?
C41 NC4 HC4A . . 109.2 ?
C45 NC4 HC4B . . 109.2 ?
C41 NC4 HC4B . . 109.2 ?
HC4A NC4 HC4B . . 107.9 ?
C42 C41 NC4 . . 110.5(4) ?
C42 C41 H41A . . 109.5 ?
NC4 C41 H41A . . 109.5 ?
C42 C41 H41B . . 109.5 ?
NC4 C41 H41B . . 109.5 ?
H41A C41 H41B . . 108.1 ?
C41 C42 C43 . . 112.1(5) ?
C41 C42 H42A . . 109.2 ?
C43 C42 H42A . . 109.2 ?
C41 C42 H42B . . 109.2 ?
C43 C42 H42B . . 109.2 ?
H42A C42 H42B . . 107.9 ?
C42 C43 C44 . . 109.9(5) ?
C42 C43 H43A . . 109.7 ?
C44 C43 H43A . . 109.7 ?
C42 C43 H43B . . 109.7 ?
C44 C43 H43B . . 109.7 ?
H43A C43 H43B . . 108.2 ?
C45 C44 C43 . . 111.4(5) ?
C45 C44 H44A . . 109.3 ?
C43 C44 H44A . . 109.3 ?
C45 C44 H44B . . 109.3 ?
C43 C44 H44B . . 109.3 ?
H44A C44 H44B . . 108.0 ?
NC4 C45 C44 . . 111.7(4) ?
NC4 C45 H45A . . 109.3 ?
C44 C45 H45A . . 109.3 ?
NC4 C45 H45B . . 109.3 ?
C44 C45 H45B . . 109.3 ?
H45A C45 H45B . . 108.0 ?
C51 NC5 C55 . . 112.7(11) ?
C51 NC5 HC5A . . 109.0 ?
C55 NC5 HC5A . . 109.0 ?
C51 NC5 HC5B . . 109.0 ?
C55 NC5 HC5B . . 109.0 ?
HC5A NC5 HC5B . . 107.8 ?
NC5 C51 C52 . . 109.3(11) ?
NC5 C51 H51A . . 109.8 ?
C52 C51 H51A . . 109.8 ?
NC5 C51 H51B . . 109.8 ?
C52 C51 H51B . . 109.8 ?
H51A C51 H51B . . 108.3 ?
C53 C52 C51 . . 105.9(10) ?
C53 C52 H52A . . 110.6 ?
C51 C52 H52A . . 110.6 ?
C53 C52 H52B . . 110.6 ?
C51 C52 H52B . . 110.6 ?
H52A C52 H52B . . 108.7 ?
C52 C53 C54 . . 113.5(11) ?
C52 C53 H53A . . 108.9 ?
C54 C53 H53A . . 108.9 ?
C52 C53 H53B . . 108.9 ?
C54 C53 H53B . . 108.9 ?
H53A C53 H53B . . 107.7 ?
C55 C54 C53 . . 107.3(10) ?
C55 C54 H54A . . 110.3 ?
C53 C54 H54A . . 110.3 ?
C55 C54 H54B . . 110.3 ?
C53 C54 H54B . . 110.3 ?
H54A C54 H54B . . 108.5 ?
NC5 C55 C54 . . 108.9(11) ?
NC5 C55 H55A . . 109.9 ?
C54 C55 H55A . . 109.9 ?
NC5 C55 H55B . . 109.9 ?
C54 C55 H55B . . 109.9 ?
H55A C55 H55B . . 108.3 ?
C61 NC6 C65 . . 112.0(19) ?
C61 NC6 HC6A . . 109.2 ?
C65 NC6 HC6A . . 109.2 ?
C61 NC6 HC6B . . 109.2 ?
C65 NC6 HC6B . . 109.2 ?
HC6A NC6 HC6B . . 107.9 ?
NC6 C61 C62 . . 107.0(18) ?
NC6 C61 H61A . . 110.3 ?
C62 C61 H61A . . 110.3 ?
NC6 C61 H61B . . 110.3 ?
C62 C61 H61B . . 110.3 ?
H61A C61 H61B . . 108.6 ?
C63 C62 C61 . . 109.3(18) ?
C63 C62 H62A . . 109.8 ?
C61 C62 H62A . . 109.8 ?
C63 C62 H62B . . 109.8 ?
C61 C62 H62B . . 109.8 ?
H62A C62 H62B . . 108.3 ?
C62 C63 C64 . . 107.7(17) ?
C62 C63 H63A . . 110.2 ?
C64 C63 H63A . . 110.2 ?
C62 C63 H63B . . 110.2 ?
C64 C63 H63B . . 110.2 ?
H63A C63 H63B . . 108.5 ?
C65 C64 C63 . . 107.7(18) ?
C65 C64 H64A . . 110.2 ?
C63 C64 H64A . . 110.2 ?
C65 C64 H64B . . 110.2 ?
C63 C64 H64B . . 110.2 ?
H64A C64 H64B . . 108.5 ?
NC6 C65 C64 . . 108.5(18) ?
NC6 C65 H65A . . 110.0 ?
C64 C65 H65A . . 110.0 ?
NC6 C65 H65B . . 110.0 ?
C64 C65 H65B . . 110.0 ?
H65A C65 H65B . . 108.4 ?

loop_
_geom_bond_atom_site_label_1
_geom_bond_atom_site_label_2
_geom_bond_site_symmetry_2
_geom_bond_distance
_geom_bond_publ_flag
V1 O12 . 1.608(2) ?
V1 O8 2_666 1.795(2) ?
V1 O5 2_666 1.849(2) ?
V1 O1 . 1.978(2) ?
V1 O14 . 2.067(2) ?
V1 O13 . 2.277(2) ?
V1 V3 . 3.1180(8) ?
V2 O2 . 1.687(2) ?
V2 O3 . 1.692(2) ?
V2 O1 . 1.914(2) ?
V2 O14 2_666 2.003(2) ?
V2 O13 . 2.081(2) ?
V2 O13 2_666 2.1346(19) ?
V2 V5 2_666 3.0747(8) ?
V2 V4 . 3.0887(8) ?
V3 O11 . 1.606(2) ?
V3 O4 . 1.793(2) ?
V3 O7 . 1.861(2) ?
V3 O1 . 1.981(2) ?
V3 O14 . 2.059(2) ?
V3 O13 2_666 2.2672(19) ?
V3 V5 . 3.1193(8) ?
V4 O10 . 1.602(2) ?
V4 O6 . 1.845(2) ?
V4 O5 . 1.850(2) ?
V4 O4 . 1.929(2) ?
V4 O3 . 2.014(2) ?
V4 O13 2_666 2.345(2) ?
V4 V5 . 3.0906(9) ?
V5 O9 . 1.606(2) ?
V5 O6 . 1.830(2) ?
V5 O7 . 1.846(2) ?
V5 O8 . 1.922(2) ?
V5 O2 2_666 2.059(2) ?
V5 O13 2_666 2.3366(19) ?
V5 V2 2_666 3.0747(8) ?
O2 V5 2_666 2.059(2) ?
O5 V1 2_666 1.849(2) ?
O8 V1 2_666 1.795(2) ?
O13 V2 2_666 2.1346(19) ?
O13 V3 2_666 2.2672(19) ?
O13 V5 2_666 2.3366(19) ?
O13 V4 2_666 2.345(2) ?
O14 V2 2_666 2.003(2) ?
NO1 ON1 . 1.224(5) ?
NO1 ON2 . 1.229(6) ?
NO1 ON3 . 1.244(6) ?
NO2A ON6A . 1.224(8) ?
NO2A ON5A . 1.233(8) ?
NO2A ON4A . 1.243(8) ?
NO2B ON6B . 1.227(8) ?
NO2B ON4B . 1.232(8) ?
NO2B ON5B . 1.241(8) ?
NC1 C11 . 1.484(4) ?
NC1 C15 . 1.486(5) ?
NC1 HC1A . 0.9000 ?
NC1 HC1B . 0.9000 ?
C11 C12 . 1.504(6) ?
C11 H11A . 0.9700 ?
C11 H11B . 0.9700 ?
C12 C13 . 1.524(6) ?
C12 H12A . 0.9700 ?
C12 H12B . 0.9700 ?
C13 C14 . 1.521(6) ?
C13 H13A . 0.9700 ?
C13 H13B . 0.9700 ?
C14 C15 . 1.499(6) ?
C14 H14A . 0.9700 ?
C14 H14B . 0.9700 ?
C15 H15A . 0.9700 ?
C15 H15B . 0.9700 ?
NC2 C25 . 1.485(5) ?
NC2 C21 . 1.491(5) ?
NC2 HC2A . 0.9000 ?
NC2 HC2B . 0.9000 ?
C21 C22 . 1.506(6) ?
C21 H21A . 0.9700 ?
C21 H21B . 0.9700 ?
C22 C23 . 1.525(6) ?
C22 H22A . 0.9700 ?
C22 H22B . 0.9700 ?
C23 C24 . 1.528(6) ?
C23 H23A . 0.9700 ?
C23 H23B . 0.9700 ?
C24 C25 . 1.502(6) ?
C24 H24A . 0.9700 ?
C24 H24B . 0.9700 ?
C25 H25A . 0.9700 ?
C25 H25B . 0.9700 ?
NC3 C35 . 1.472(5) ?
NC3 C31 . 1.482(5) ?
NC3 HC3A . 0.9000 ?
NC3 HC3B . 0.9000 ?
C31 C32 . 1.493(6) ?
C31 H31A . 0.9700 ?
C31 H31B . 0.9700 ?
C32 C33 . 1.515(6) ?
C32 H32A . 0.9700 ?
C32 H32B . 0.9700 ?
C33 C34 . 1.519(6) ?
C33 H33A . 0.9700 ?
C33 H33B . 0.9700 ?
C34 C35 . 1.506(7) ?
C34 H34A . 0.9700 ?
C34 H34B . 0.9700 ?
C35 H35A . 0.9700 ?
C35 H35B . 0.9700 ?
NC4 C45 . 1.468(6) ?
NC4 C41 . 1.502(7) ?
NC4 HC4A . 0.9000 ?
NC4 HC4B . 0.9000 ?
C41 C42 . 1.469(8) ?
C41 H41A . 0.9700 ?
C41 H41B . 0.9700 ?
C42 C43 . 1.521(8) ?
C42 H42A . 0.9700 ?
C42 H42B . 0.9700 ?
C43 C44 . 1.542(7) ?
C43 H43A . 0.9700 ?
C43 H43B . 0.9700 ?
C44 C45 . 1.482(7) ?
C44 H44A . 0.9700 ?
C44 H44B . 0.9700 ?
C45 H45A . 0.9700 ?
C45 H45B . 0.9700 ?
NC5 C51 . 1.475(12) ?
NC5 C55 . 1.477(11) ?
NC5 HC5A . 0.9000 ?
NC5 HC5B . 0.9000 ?
C51 C52 . 1.524(14) ?
C51 H51A . 0.9700 ?
C51 H51B . 0.9700 ?
C52 C53 . 1.503(12) ?
C52 H52A . 0.9700 ?
C52 H52B . 0.9700 ?
C53 C54 . 1.515(12) ?
C53 H53A . 0.9700 ?
C53 H53B . 0.9700 ?
C54 C55 . 1.503(15) ?
C54 H54A . 0.9700 ?
C54 H54B . 0.9700 ?
C55 H55A . 0.9700 ?
C55 H55B . 0.9700 ?
NC6 C61 . 1.474(17) ?
NC6 C65 . 1.482(16) ?
NC6 HC6A . 0.9000 ?
NC6 HC6B . 0.9000 ?
C61 C62 . 1.516(17) ?
C61 H61A . 0.9700 ?
C61 H61B . 0.9700 ?
C62 C63 . 1.508(17) ?
C62 H62A . 0.9700 ?
C62 H62B . 0.9700 ?
C63 C64 . 1.535(17) ?
C63 H63A . 0.9700 ?
C63 H63B . 0.9700 ?
C64 C65 . 1.514(17) ?
C64 H64A . 0.9700 ?
C64 H64B . 0.9700 ?
C65 H65A . 0.9700 ?
C65 H65B . 0.9700 ?

loop_
_geom_hbond_atom_site_label_D
_geom_hbond_atom_site_label_H
_geom_hbond_atom_site_label_A
_geom_hbond_site_symmetry_A
_geom_hbond_distance_DH
_geom_hbond_distance_HA
_geom_hbond_distance_DA
_geom_hbond_angle_DHA
NC1 HC1A O8 . 0.90 1.80 2.693(3) 174.1
NC1 HC1B ON6A 2_665 0.90 1.95 2.829(8) 163.5
NC1 HC1B ON6B . 0.90 2.05 2.876(9) 152.7
NC1 HC1B ON5A 2_665 0.90 2.48 3.214(12) 139.0
NC1 HC1B ON5B . 0.90 2.54 3.355(13) 150.7
NC2 HC2A ON4A . 0.90 1.95 2.824(7) 164.4
NC2 HC2A ON4B 2_665 0.90 2.05 2.909(8) 158.5
NC2 HC2A ON5B 2_665 0.90 2.50 3.280(13) 144.9
NC2 HC2A ON5A . 0.90 2.56 3.251(12) 134.4
NC2 HC2B O4 . 0.90 1.85 2.746(3) 173.6
NC3 HC3A O5 2_666 0.90 1.85 2.749(4) 174.8
NC3 HC3B ON3 . 0.90 2.06 2.885(5) 151.9
NC3 HC3B ON2 . 0.90 2.31 3.095(5) 145.3
NC4 HC4A O7 . 0.90 1.82 2.716(4) 172.3
NC4 HC4B ON3 . 0.90 2.16 2.954(6) 147.4
NC4 HC4B ON1 . 0.90 2.26 3.060(6) 148.2
NC5 HC5A O6 . 0.90 2.40 3.248(17) 157.8
NC6 HC6A ON4B . 0.90 2.12 2.92(2) 147.2
NC6 HC6B O6 2_665 0.90 1.92 2.80(2) 166.1
